data_7001763
loop_
_publ_author_name
'Dyson, Gavin'
'Hamilton, Alex'
'Mitchell, Byron'
'Owen, Gareth R.'

_publ_section_title
;
 A new family of flexible scorpionate ligands based on
 2-mercaptopyridine
;
_journal_issue 31
_journal_name_full 'Dalton Transactions'
_journal_page_first 6120
_journal_paper_doi 10.1039/b905409j
_journal_year 2009
_chemical_formula_moiety 'C15 H13 B N3 S3, K, C4 H8 O'
_chemical_formula_sum 'C19 H21 B K N3 O S3'
_chemical_formula_weight 453.48
_chemical_name_systematic
;
?
;
_space_group_IT_number 2
_symmetry_cell_setting triclinic
_symmetry_space_group_name_Hall '-P 1'
_symmetry_space_group_name_H-M 'P -1'
_atom_sites_solution_hydrogens geom
_atom_sites_solution_primary direct
_atom_sites_solution_secondary difmap
_audit_creation_method SHELXL-97
_cell_angle_alpha 96.181(2)
_cell_angle_beta 94.557(2)
_cell_angle_gamma 105.418(2)
_cell_formula_units_Z 2
_cell_length_a 7.5891(3)
_cell_length_b 10.2493(4)
_cell_length_c 14.4333(6)
_cell_measurement_reflns_used 13769
_cell_measurement_temperature 173(2)
_cell_measurement_theta_max 30.48
_cell_measurement_theta_min 2.36
_cell_volume 1069.11(8)
_computing_cell_refinement 'Apex II (Bruker-AXS, 2007)'
_computing_data_collection 'Apex II (Bruker-AXS, 2007)'
_computing_data_reduction
;
SAINT v7.34A (Bruker-AXS, 2007) & XPREP v2005/4 (Bruker-AXS, 2005)
;
_computing_molecular_graphics 'Bruker SHELXTL'
_computing_publication_material 'Bruker SHELXTL'
_computing_structure_refinement 'SHELXL-97 (Sheldrick, 1997)'
_computing_structure_solution 'SHELXS-97 (Sheldrick, 1990)'
_diffrn_ambient_temperature 173(2)
_diffrn_detector_area_resol_mean 8.366?
_diffrn_measured_fraction_theta_full 0.999
_diffrn_measured_fraction_theta_max 0.999
_diffrn_measurement_device_type 'Bruker-AXS Kappa'
_diffrn_measurement_method '\w & \f scans'
_diffrn_radiation_monochromator graphite
_diffrn_radiation_source 'fine-focus sealed tube'
_diffrn_radiation_type MoK\a
_diffrn_radiation_wavelength 0.71073
_diffrn_reflns_av_R_equivalents 0.0289
_diffrn_reflns_av_sigmaI/netI 0.0217
_diffrn_reflns_limit_h_max 10
_diffrn_reflns_limit_h_min -10
_diffrn_reflns_limit_k_max 14
_diffrn_reflns_limit_k_min -14
_diffrn_reflns_limit_l_max 20
_diffrn_reflns_limit_l_min -20
_diffrn_reflns_number 33398
_diffrn_reflns_theta_full 30.54
_diffrn_reflns_theta_max 30.54
_diffrn_reflns_theta_min 2.08
_exptl_absorpt_coefficient_mu 0.557
_exptl_absorpt_correction_T_max 1
_exptl_absorpt_correction_T_min 0.95416
_exptl_absorpt_correction_type multi-scan
_exptl_absorpt_process_details 'Sadabs - Bruker 2008'
_exptl_crystal_colour yellow
_exptl_crystal_density_diffrn 1.409
_exptl_crystal_density_meas 0
_exptl_crystal_density_method 'not measured'
_exptl_crystal_description block
_exptl_crystal_F_000 472
_exptl_crystal_size_max 0.24
_exptl_crystal_size_mid 0.21
_exptl_crystal_size_min 0.18
_refine_diff_density_max 0.941
_refine_diff_density_min -0.793
_refine_diff_density_rms 0.135
_refine_ls_extinction_method none
_refine_ls_goodness_of_fit_ref 1.143
_refine_ls_hydrogen_treatment mixed
_refine_ls_matrix_type full
_refine_ls_number_parameters 267
_refine_ls_number_reflns 6548
_refine_ls_number_restraints 0
_refine_ls_restrained_S_all 1.143
_refine_ls_R_factor_all 0.0410
_refine_ls_R_factor_gt 0.0338
_refine_ls_shift/su_max 0.000
_refine_ls_shift/su_mean 0.000
_refine_ls_structure_factor_coef Fsqd
_refine_ls_weighting_details 'calc w=1/[\s^2^(Fo^2^)+(0.0533P)^2^+0.5214P] where P=(Fo^2^+2Fc^2^)/3'
_refine_ls_weighting_scheme calc
_refine_ls_wR_factor_gt 0.0923
_refine_ls_wR_factor_ref 0.1057
_reflns_number_gt 5747
_reflns_number_total 6548
_reflns_threshold_expression >2sigma(I)
_cod_data_source_file b905409j.txt
_cod_data_source_block gd2068_0m
_cod_original_cell_volume 1069.11(7)
_cod_original_sg_symbol_H-M P-1
_cod_database_code 7001763

loop_
_symmetry_equiv_pos_as_xyz
'x, y, z'
'-x, -y, -z'

loop_
_atom_site_label
_atom_site_type_symbol
_atom_site_fract_x
_atom_site_fract_y
_atom_site_fract_z
_atom_site_U_iso_or_equiv
_atom_site_adp_type
_atom_site_occupancy
_atom_site_symmetry_multiplicity
_atom_site_calc_flag
_atom_site_refinement_flags
_atom_site_disorder_assembly
_atom_site_disorder_group
S2 S 0.10497(5) 0.85949(4) 0.47777(2) 0.01694(8) Uani 1 1 d . . .
S3 S -0.19843(5) 0.70479(4) 0.15889(3) 0.02001(9) Uani 1 1 d . . .
S1 S 0.45528(5) 0.98309(4) 0.23324(3) 0.01952(9) Uani 1 1 d . . .
N1 N 0.25178(16) 0.72104(12) 0.18795(8) 0.0144(2) Uani 1 1 d . . .
N2 N 0.31501(16) 0.75062(12) 0.36739(8) 0.0135(2) Uani 1 1 d . . .
N3 N -0.00162(16) 0.60996(12) 0.28733(8) 0.0149(2) Uani 1 1 d . . .
C14 C 0.0135(2) 0.51672(15) 0.34659(11) 0.0195(3) Uani 1 1 d . . .
H14 H 0.1248 0.5312 0.3836 0.023 Uiso 1 1 calc R . .
C13 C -0.1251(2) 0.40413(17) 0.35422(12) 0.0258(3) Uani 1 1 d . . .
H13 H -0.1093 0.3432 0.3954 0.031 Uiso 1 1 calc R . .
C12 C -0.2927(2) 0.38262(18) 0.29811(13) 0.0287(3) Uani 1 1 d . . .
H12 H -0.3896 0.3058 0.3006 0.034 Uiso 1 1 calc R . .
C11 C -0.3122(2) 0.47537(17) 0.23989(12) 0.0236(3) Uani 1 1 d . . .
H11 H -0.4241 0.4611 0.2035 0.028 Uiso 1 1 calc R . .
C10 C -0.16620(19) 0.59355(15) 0.23300(10) 0.0168(3) Uani 1 1 d . . .
C5 C 0.29890(19) 0.81417(14) 0.45406(9) 0.0141(2) Uani 1 1 d . . .
C6 C 0.4489(2) 0.83770(15) 0.52488(10) 0.0183(3) Uani 1 1 d . . .
H6 H 0.4453 0.8863 0.5826 0.022 Uiso 1 1 calc R . .
C2 C 0.4270(2) 0.81796(17) 0.06908(11) 0.0215(3) Uani 1 1 d . . .
H2 H 0.5030 0.8931 0.0477 0.026 Uiso 1 1 calc R . .
C1 C 0.37185(19) 0.83289(15) 0.16059(10) 0.0159(2) Uani 1 1 d . . .
C9 C 0.4656(2) 0.70381(15) 0.35407(10) 0.0177(3) Uani 1 1 d . . .
H9 H 0.4726 0.6600 0.2952 0.021 Uiso 1 1 calc R . .
C8 C 0.6057(2) 0.71854(16) 0.42315(11) 0.0197(3) Uani 1 1 d . . .
H8 H 0.7030 0.6817 0.4127 0.024 Uiso 1 1 calc R . .
C7 C 0.5989(2) 0.79075(16) 0.51044(10) 0.0195(3) Uani 1 1 d . . .
H7 H 0.6951 0.8066 0.5580 0.023 Uiso 1 1 calc R . .
C21 C 0.1985(2) 0.59958(15) 0.12969(10) 0.0184(3) Uani 1 1 d . . .
H21 H 0.1196 0.5249 0.1502 0.022 Uiso 1 1 calc R . .
C4 C 0.2558(2) 0.58262(17) 0.04288(11) 0.0226(3) Uani 1 1 d . . .
H4 H 0.2190 0.4981 0.0056 0.027 Uiso 1 1 calc R . .
C3 C 0.3713(2) 0.69606(19) 0.01185(11) 0.0239(3) Uani 1 1 d . . .
H3 H 0.4100 0.6885 -0.0475 0.029 Uiso 1 1 calc R . .
B1 B 0.1660(2) 0.73816(16) 0.28268(10) 0.0136(3) Uani 1 1 d . . .
K1 K 0.13897(5) 1.03813(3) 0.68162(2) 0.01988(8) Uani 1 1 d . . .
H1 H 0.125(2) 0.8286(18) 0.2870(13) 0.012(4) Uiso 1 1 d . . .
O1 O 0.00114(18) 0.83533(15) 0.77812(10) 0.0337(3) Uani 1 1 d . . .
C15 C -0.1847(3) 0.7698(2) 0.78811(16) 0.0356(4) Uani 1 1 d . B .
H15A H -0.2151 0.6737 0.7635 0.043 Uiso 1 1 calc R . .
H15B H -0.2665 0.8112 0.7542 0.043 Uiso 1 1 calc R . .
C16 C -0.2044(3) 0.7866(3) 0.89057(18) 0.0509(6) Uani 1 1 d . . .
H16A H -0.2820 0.7039 0.9087 0.061 Uiso 1 1 calc R B .
H16B H -0.2555 0.8619 0.9076 0.061 Uiso 1 1 calc R . .
C17 C -0.0055(4) 0.8165(5) 0.93605(19) 0.0824(13) Uani 1 1 d . B .
H17A H 0.0127 0.8745 0.9957 0.099 Uiso 1 1 calc R A 1
H17B H 0.0239 0.7324 0.9464 0.099 Uiso 1 1 calc R A 1
C18A C 0.1026(5) 0.8821(6) 0.8733(3) 0.0292(12) Uani 0.513(10) 1 d P B 1
H18A H 0.2192 0.8597 0.8763 0.035 Uiso 0.513(10) 1 calc PR B 1
H18B H 0.1269 0.9802 0.8882 0.035 Uiso 0.513(10) 1 calc PR B 1
C18B C 0.1020(5) 0.8062(6) 0.8586(3) 0.0255(12) Uani 0.487(10) 1 d P B 2
H18C H 0.2226 0.8715 0.8721 0.031 Uiso 0.487(10) 1 calc PR B 2
H18D H 0.1176 0.7151 0.8473 0.031 Uiso 0.487(10) 1 calc PR B 2

loop_
_atom_site_aniso_label
_atom_site_aniso_U_11
_atom_site_aniso_U_22
_atom_site_aniso_U_33
_atom_site_aniso_U_23
_atom_site_aniso_U_13
_atom_site_aniso_U_12
S2 0.01573(16) 0.02354(17) 0.01305(15) -0.00084(12) 0.00269(12) 0.00901(13)
S3 0.02054(18) 0.02292(18) 0.01647(16) -0.00231(13) -0.00408(13) 0.00955(14)
S1 0.01992(17) 0.01668(16) 0.02035(17) 0.00117(12) 0.00079(13) 0.00327(13)
N1 0.0144(5) 0.0167(5) 0.0120(5) -0.0010(4) 0.0014(4) 0.0056(4)
N2 0.0125(5) 0.0163(5) 0.0120(5) 0.0000(4) 0.0017(4) 0.0049(4)
N3 0.0141(5) 0.0162(5) 0.0135(5) -0.0007(4) 0.0012(4) 0.0040(4)
C14 0.0205(7) 0.0194(6) 0.0183(6) 0.0028(5) 0.0011(5) 0.0054(5)
C13 0.0289(8) 0.0203(7) 0.0267(8) 0.0057(6) 0.0045(6) 0.0027(6)
C12 0.0242(8) 0.0225(7) 0.0339(9) 0.0010(6) 0.0050(7) -0.0023(6)
C11 0.0160(7) 0.0242(7) 0.0263(8) -0.0038(6) 0.0011(6) 0.0015(6)
C10 0.0149(6) 0.0190(6) 0.0156(6) -0.0040(5) 0.0004(5) 0.0062(5)
C5 0.0140(6) 0.0152(6) 0.0129(6) 0.0006(4) 0.0023(5) 0.0040(5)
C6 0.0179(6) 0.0227(7) 0.0130(6) -0.0013(5) -0.0006(5) 0.0056(5)
C2 0.0174(6) 0.0321(8) 0.0157(6) 0.0053(6) 0.0029(5) 0.0072(6)
C1 0.0138(6) 0.0208(6) 0.0142(6) 0.0028(5) 0.0003(5) 0.0068(5)
C9 0.0159(6) 0.0233(7) 0.0157(6) 0.0002(5) 0.0028(5) 0.0089(5)
C8 0.0141(6) 0.0279(7) 0.0195(7) 0.0038(6) 0.0028(5) 0.0094(6)
C7 0.0151(6) 0.0251(7) 0.0171(6) 0.0032(5) -0.0015(5) 0.0043(5)
C21 0.0178(6) 0.0189(6) 0.0175(6) -0.0035(5) 0.0010(5) 0.0057(5)
C4 0.0214(7) 0.0286(8) 0.0169(6) -0.0072(6) 0.0007(5) 0.0099(6)
C3 0.0193(7) 0.0397(9) 0.0135(6) -0.0006(6) 0.0034(5) 0.0110(6)
B1 0.0122(6) 0.0164(6) 0.0120(6) -0.0006(5) 0.0007(5) 0.0048(5)
K1 0.02276(16) 0.02157(15) 0.01653(14) -0.00125(11) 0.00008(11) 0.01036(12)
O1 0.0291(7) 0.0472(8) 0.0284(6) 0.0124(6) 0.0076(5) 0.0126(6)
C15 0.0245(8) 0.0325(9) 0.0500(12) 0.0109(8) -0.0008(8) 0.0075(7)
C16 0.0283(10) 0.0877(19) 0.0519(13) 0.0385(13) 0.0181(9) 0.0267(11)
C17 0.0382(13) 0.188(4) 0.0343(12) 0.0274(18) 0.0112(10) 0.0474(19)
C18A 0.0250(17) 0.033(3) 0.0267(17) 0.0060(15) 0.0060(13) 0.0023(15)
C18B 0.0198(16) 0.028(3) 0.0294(18) 0.0057(16) 0.0038(13) 0.0060(14)

loop_
_atom_type_symbol
_atom_type_description
_atom_type_scat_dispersion_real
_atom_type_scat_dispersion_imag
_atom_type_scat_source
C C 0.0033 0.0016 'International Tables Vol C Tables 4.2.6.8 and 6.1.1.4'
H H 0.0000 0.0000 'International Tables Vol C Tables 4.2.6.8 and 6.1.1.4'
B B 0.0013 0.0007 'International Tables Vol C Tables 4.2.6.8 and 6.1.1.4'
K K 0.2009 0.2494 'International Tables Vol C Tables 4.2.6.8 and 6.1.1.4'
N N 0.0061 0.0033 'International Tables Vol C Tables 4.2.6.8 and 6.1.1.4'
S S 0.1246 0.1234 'International Tables Vol C Tables 4.2.6.8 and 6.1.1.4'
O O 0.0106 0.0060 'International Tables Vol C Tables 4.2.6.8 and 6.1.1.4'

loop_
_geom_angle_atom_site_label_1
_geom_angle_atom_site_label_2
_geom_angle_atom_site_label_3
_geom_angle
_geom_angle_site_symmetry_1
_geom_angle_site_symmetry_3
_geom_angle_publ_flag
C5 S2 K1 121.59(5) . 2_576 ?
C10 S3 K1 96.00(5) . 2_576 ?
C1 S1 K1 102.17(5) . 2_676 ?
C21 N1 C1 119.86(12) . . ?
C21 N1 B1 120.80(12) . . ?
C1 N1 B1 119.17(11) . . ?
C9 N2 C5 120.00(12) . . ?
C9 N2 B1 119.96(11) . . ?
C5 N2 B1 119.98(11) . . ?
C14 N3 C10 119.76(13) . . ?
C14 N3 B1 120.49(12) . . ?
C10 N3 B1 119.74(12) . . ?
C13 C14 N3 123.62(15) . . ?
C13 C14 H14 118.2 . . ?
N3 C14 H14 118.2 . . ?
C14 C13 C12 118.01(16) . . ?
C14 C13 H13 121.0 . . ?
C12 C13 H13 121.0 . . ?
C11 C12 C13 119.43(15) . . ?
C11 C12 H12 120.3 . . ?
C13 C12 H12 120.3 . . ?
C12 C11 C10 122.03(15) . . ?
C12 C11 H11 119.0 . . ?
C10 C11 H11 119.0 . . ?
N3 C10 C11 117.12(14) . . ?
N3 C10 S3 123.02(11) . . ?
C11 C10 S3 119.85(12) . . ?
N2 C5 C6 117.41(12) . . ?
N2 C5 S2 121.99(10) . . ?
C6 C5 S2 120.58(10) . . ?
C7 C6 C5 121.77(13) . . ?
C7 C6 H6 119.1 . . ?
C5 C6 H6 119.1 . . ?
C3 C2 C1 121.65(15) . . ?
C3 C2 H2 119.2 . . ?
C1 C2 H2 119.2 . . ?
N1 C1 C2 117.42(13) . . ?
N1 C1 S1 121.95(10) . . ?
C2 C1 S1 120.62(12) . . ?
C8 C9 N2 123.09(13) . . ?
C8 C9 H9 118.5 . . ?
N2 C9 H9 118.5 . . ?
C9 C8 C7 118.17(13) . . ?
C9 C8 K1 88.44(9) . 2_676 ?
C7 C8 K1 101.48(10) . 2_676 ?
C9 C8 H8 120.9 . . ?
C7 C8 H8 120.9 . . ?
K1 C8 H8 80.4 2_676 . ?
C6 C7 C8 119.32(14) . . ?
C6 C7 H7 120.3 . . ?
C8 C7 H7 120.3 . . ?
C4 C21 N1 123.21(14) . . ?
C4 C21 H21 118.4 . . ?
N1 C21 H21 118.4 . . ?
C21 C4 C3 118.01(14) . . ?
C21 C4 H4 121.0 . . ?
C3 C4 H4 121.0 . . ?
C2 C3 C4 119.73(14) . . ?
C2 C3 H3 120.1 . . ?
C4 C3 H3 120.1 . . ?
N2 B1 N1 109.54(10) . . ?
N2 B1 N3 108.76(11) . . ?
N1 B1 N3 110.13(11) . . ?
N2 B1 H1 108.5(10) . . ?
N1 B1 H1 108.5(10) . . ?
N3 B1 H1 111.3(10) . . ?
S3 K1 S2 97.548(12) 2_576 2_576 ?
S3 K1 S1 86.686(12) 2_576 2_676 ?
S2 K1 S1 148.345(14) 2_576 2_676 ?
S3 K1 C8 80.17(3) 2_576 2_676 ?
S2 K1 C8 67.67(3) 2_576 2_676 ?
S1 K1 C8 82.35(3) 2_676 2_676 ?
C15 O1 C18B 103.48(19) . . ?
C15 O1 C18A 108.15(18) . . ?
C18B O1 C18A 31.0(2) . . ?
O1 C15 C16 106.94(17) . . ?
O1 C15 H15A 110.3 . . ?
C16 C15 H15A 110.3 . . ?
O1 C15 H15B 110.3 . . ?
C16 C15 H15B 110.3 . . ?
H15A C15 H15B 108.6 . . ?
C15 C16 C17 102.88(17) . . ?
C15 C16 H16A 111.2 . . ?
C17 C16 H16A 111.2 . . ?
C15 C16 H16B 111.2 . . ?
C17 C16 H16B 111.2 . . ?
H16A C16 H16B 109.1 . . ?
C18A C17 C18B 32.0(2) . . ?
C18A C17 C16 105.4(3) . . ?
C18B C17 C16 105.1(2) . . ?
C18A C17 H17A 110.7 . . ?
C18B C17 H17A 135.4 . . ?
C16 C17 H17A 110.7 . . ?
C18A C17 H17B 110.7 . . ?
C18B C17 H17B 81.5 . . ?
C16 C17 H17B 110.7 . . ?
H17A C17 H17B 108.8 . . ?
C17 C18A O1 107.6(3) . . ?
C17 C18A H18A 110.2 . . ?
O1 C18A H18A 110.2 . . ?
C17 C18A H18B 110.2 . . ?
O1 C18A H18B 110.2 . . ?
H18A C18A H18B 108.5 . . ?
O1 C18B C17 106.3(3) . . ?
O1 C18B H18C 110.5 . . ?
C17 C18B H18C 110.5 . . ?
O1 C18B H18D 110.5 . . ?
C17 C18B H18D 110.5 . . ?
H18C C18B H18D 108.7 . . ?

loop_
_geom_bond_atom_site_label_1
_geom_bond_atom_site_label_2
_geom_bond_distance
_geom_bond_site_symmetry_2
_geom_bond_publ_flag
S2 C5 1.7053(14) . ?
S2 K1 3.2706(5) 2_576 ?
S3 C10 1.6950(16) . ?
S3 K1 3.2159(5) 2_576 ?
S1 C1 1.7026(15) . ?
S1 K1 3.2942(5) 2_676 ?
N1 C21 1.3686(18) . ?
N1 C1 1.3783(18) . ?
N1 B1 1.5732(18) . ?
N2 C9 1.3710(17) . ?
N2 C5 1.3767(17) . ?
N2 B1 1.5685(19) . ?
N3 C14 1.3700(19) . ?
N3 C10 1.3811(18) . ?
N3 B1 1.5788(19) . ?
C14 C13 1.361(2) . ?
C14 H14 0.9300 . ?
C13 C12 1.404(3) . ?
C13 H13 0.9300 . ?
C12 C11 1.363(3) . ?
C12 H12 0.9300 . ?
C11 C10 1.426(2) . ?
C11 H11 0.9300 . ?
C5 C6 1.420(2) . ?
C6 C7 1.370(2) . ?
C6 H6 0.9300 . ?
C2 C3 1.365(2) . ?
C2 C1 1.4219(19) . ?
C2 H2 0.9300 . ?
C9 C8 1.364(2) . ?
C9 H9 0.9300 . ?
C8 C7 1.403(2) . ?
C8 K1 3.3121(16) 2_676 ?
C8 H8 0.9300 . ?
C7 H7 0.9300 . ?
C21 C4 1.367(2) . ?
C21 H21 0.9300 . ?
C4 C3 1.398(2) . ?
C4 H4 0.9300 . ?
C3 H3 0.9300 . ?
B1 H1 1.051(18) . ?
K1 S3 3.2158(5) 2_576 ?
K1 S2 3.2706(5) 2_576 ?
K1 S1 3.2942(5) 2_676 ?
K1 C8 3.3121(16) 2_676 ?
O1 C15 1.418(2) . ?
O1 C18B 1.443(4) . ?
O1 C18A 1.485(4) . ?
C15 C16 1.494(3) . ?
C15 H15A 0.9700 . ?
C15 H15B 0.9700 . ?
C16 C17 1.535(3) . ?
C16 H16A 0.9700 . ?
C16 H16B 0.9700 . ?
C17 C18A 1.379(5) . ?
C17 C18B 1.446(5) . ?
C17 H17A 0.9700 . ?
C17 H17B 0.9700 . ?
C18A H18A 0.9700 . ?
C18A H18B 0.9700 . ?
C18B H18C 0.9700 . ?
C18B H18D 0.9700 . ?

loop_
_geom_torsion_atom_site_label_1
_geom_torsion_atom_site_label_2
_geom_torsion_atom_site_label_3
_geom_torsion_atom_site_label_4
_geom_torsion
_geom_torsion_site_symmetry_1
_geom_torsion_site_symmetry_2
_geom_torsion_site_symmetry_3
_geom_torsion_site_symmetry_4
_geom_torsion_publ_flag
C10 N3 C14 C13 1.6(2) . . . . ?
B1 N3 C14 C13 179.96(14) . . . . ?
N3 C14 C13 C12 0.1(2) . . . . ?
C14 C13 C12 C11 -1.3(3) . . . . ?
C13 C12 C11 C10 0.9(3) . . . . ?
C14 N3 C10 C11 -1.94(19) . . . . ?
B1 N3 C10 C11 179.69(12) . . . . ?
C14 N3 C10 S3 179.16(10) . . . . ?
B1 N3 C10 S3 0.79(17) . . . . ?
C12 C11 C10 N3 0.7(2) . . . . ?
C12 C11 C10 S3 179.68(13) . . . . ?
K1 S3 C10 N3 -63.56(11) 2_576 . . . ?
K1 S3 C10 C11 117.57(11) 2_576 . . . ?
C9 N2 C5 C6 4.74(19) . . . . ?
B1 N2 C5 C6 -172.26(12) . . . . ?
C9 N2 C5 S2 -173.51(11) . . . . ?
B1 N2 C5 S2 9.48(18) . . . . ?
K1 S2 C5 N2 -34.50(14) 2_576 . . . ?
K1 S2 C5 C6 147.30(10) 2_576 . . . ?
N2 C5 C6 C7 -4.6(2) . . . . ?
S2 C5 C6 C7 173.68(12) . . . . ?
C21 N1 C1 C2 3.6(2) . . . . ?
B1 N1 C1 C2 -171.74(12) . . . . ?
C21 N1 C1 S1 -175.37(11) . . . . ?
B1 N1 C1 S1 9.31(17) . . . . ?
C3 C2 C1 N1 -3.2(2) . . . . ?
C3 C2 C1 S1 175.75(12) . . . . ?
K1 S1 C1 N1 98.03(11) 2_676 . . . ?
K1 S1 C1 C2 -80.89(12) 2_676 . . . ?
C5 N2 C9 C8 -1.0(2) . . . . ?
B1 N2 C9 C8 176.03(14) . . . . ?
N2 C9 C8 C7 -3.1(2) . . . . ?
N2 C9 C8 K1 -105.34(14) . . . 2_676 ?
C5 C6 C7 C8 0.6(2) . . . . ?
C9 C8 C7 C6 3.2(2) . . . . ?
K1 C8 C7 C6 97.68(14) 2_676 . . . ?
C1 N1 C21 C4 -1.4(2) . . . . ?
B1 N1 C21 C4 173.86(14) . . . . ?
N1 C21 C4 C3 -1.4(2) . . . . ?
C1 C2 C3 C4 0.5(2) . . . . ?
C21 C4 C3 C2 1.7(2) . . . . ?
C9 N2 B1 N1 -20.67(17) . . . . ?
C5 N2 B1 N1 156.34(12) . . . . ?
C9 N2 B1 N3 99.75(14) . . . . ?
C5 N2 B1 N3 -83.25(14) . . . . ?
C21 N1 B1 N2 110.13(14) . . . . ?
C1 N1 B1 N2 -74.60(15) . . . . ?
C21 N1 B1 N3 -9.45(17) . . . . ?
C1 N1 B1 N3 165.82(11) . . . . ?
C14 N3 B1 N2 -12.16(16) . . . . ?
C10 N3 B1 N2 166.19(11) . . . . ?
C14 N3 B1 N1 107.90(14) . . . . ?
C10 N3 B1 N1 -73.76(15) . . . . ?
C18B O1 C15 C16 37.0(3) . . . . ?
C18A O1 C15 C16 5.1(3) . . . . ?
O1 C15 C16 C17 -20.8(3) . . . . ?
C15 C16 C17 C18A 30.1(4) . . . . ?
C15 C16 C17 C18B -3.2(4) . . . . ?
C18B C17 C18A O1 66.3(4) . . . . ?
C16 C17 C18A O1 -27.6(5) . . . . ?
C15 O1 C18A C17 14.8(5) . . . . ?
C18B O1 C18A C17 -71.2(5) . . . . ?
C15 O1 C18B C17 -39.2(4) . . . . ?
C18A O1 C18B C17 63.7(4) . . . . ?
C18A C17 C18B O1 -69.4(4) . . . . ?
C16 C17 C18B O1 25.7(5) . . . . ?
